data_8100109
loop_
_publ_author_name
'Zheng, Yue-Qing'

_publ_section_title
;
Crystal structure of \h^2^-\h^2^-\m~2~-succinato-bis[bis(2,2'-bipyridine-N,N')
zinc(II)] sebacate dodecahydrate, 
{[Zn(C~10~H~8~N~2~)~2~]~2~C~4~H~4~O~4~}C~10~H~16~O~4~ &#x00B7; 12H~2~O
;
_journal_issue 3
_journal_name_full 'Zeitschrift f\"ur Kristallographie - New Crystal Structures'
_journal_page_first 227
_journal_page_last 229
_journal_volume 219
_journal_year 2004
_chemical_formula_sum 'C54 H76 N8 O20 Zn2'
_chemical_formula_weight 1287.97
_space_group_IT_number 2
_symmetry_cell_setting triclinic
_symmetry_space_group_name_Hall '-P 1'
_symmetry_space_group_name_H-M 'P -1'
_cell_angle_alpha 78.460(10)
_cell_angle_beta 83.230(10)
_cell_angle_gamma 77.580(10)
_cell_formula_units_Z 1
_cell_length_a 10.9690(10)
_cell_length_b 11.4700(10)
_cell_length_c 12.4450(10)
_cell_measurement_temperature 293(2)
_cell_volume 1493.6(2)
_diffrn_ambient_temperature 293(2)
_exptl_crystal_density_diffrn 1.432
_cod_database_code 8100109

loop_
_symmetry_equiv_pos_as_xyz
'x, y, z'
'-x, -y, -z'

loop_
_atom_site_label
_atom_site_type_symbol
_atom_site_fract_x
_atom_site_fract_y
_atom_site_fract_z
_atom_site_U_iso_or_equiv
_atom_site_adp_type
_atom_site_occupancy
_atom_site_symmetry_multiplicity
_atom_site_Wyckoff_symbol
_atom_site_calc_flag
_atom_site_refinement_flags
_atom_site_disorder_assembly
_atom_site_disorder_group
Zn Zn 0.51050(4) 0.75667(3) 0.76009(3) 0.04512(15) Uani 1 2 i d . . .
N1 N 0.5834(2) 0.7669(2) 0.59319(19) 0.0422(6) Uani 1 2 i d . . .
N2 N 0.3611(2) 0.8691(2) 0.6746(2) 0.0482(6) Uani 1 2 i d . . .
C1 C 0.6969(3) 0.7144(3) 0.5578(3) 0.0548(8) Uani 1 2 i d . . .
H1 H 0.7513 0.6678 0.6091 0.084(5) Uiso 1 2 i calc R . .
C2 C 0.7370(4) 0.7265(3) 0.4470(3) 0.0688(11) Uani 1 2 i d . . .
H2 H 0.8166 0.6875 0.4247 0.084(5) Uiso 1 2 i calc R . .
C3 C 0.6593(4) 0.7955(4) 0.3714(3) 0.0683(11) Uani 1 2 i d . . .
H3 H 0.6854 0.8054 0.2969 0.084(5) Uiso 1 2 i calc R . .
C4 C 0.5415(4) 0.8506(3) 0.4067(3) 0.0584(9) Uani 1 2 i d . . .
H4 H 0.4865 0.8980 0.3563 0.084(5) Uiso 1 2 i calc R . .
C5 C 0.5052(3) 0.8346(2) 0.5197(2) 0.0419(7) Uani 1 2 i d . . .
C6 C 0.3797(3) 0.8899(2) 0.5647(3) 0.0447(7) Uani 1 2 i d . . .
C7 C 0.2872(4) 0.9590(3) 0.4997(3) 0.0634(10) Uani 1 2 i d . . .
H7 H 0.3017 0.9734 0.4235 0.084(5) Uiso 1 2 i calc R . .
C8 C 0.1743(4) 1.0059(4) 0.5485(5) 0.0850(14) Uani 1 2 i d . . .
H8 H 0.1108 1.0519 0.5058 0.084(5) Uiso 1 2 i calc R . .
C9 C 0.1551(4) 0.9849(4) 0.6606(5) 0.0860(15) Uani 1 2 i d . . .
H9 H 0.0785 1.0163 0.6949 0.084(5) Uiso 1 2 i calc R . .
C10 C 0.2507(4) 0.9164(3) 0.7219(4) 0.0674(10) Uani 1 2 i d . . .
H10 H 0.2382 0.9028 0.7983 0.084(5) Uiso 1 2 i calc R . .
N3 N 0.4273(3) 0.5996(2) 0.7997(2) 0.0482(7) Uani 1 2 i d . . .
N4 N 0.6547(3) 0.6221(2) 0.8344(2) 0.0522(7) Uani 1 2 i d . . .
C11 C 0.3136(4) 0.5934(3) 0.7765(3) 0.0579(9) Uani 1 2 i d . . .
H11 H 0.2630 0.6632 0.7415 0.077(4) Uiso 1 2 i calc R . .
C12 C 0.2685(4) 0.4865(4) 0.8028(3) 0.0697(11) Uani 1 2 i d . . .
H12 H 0.1895 0.4836 0.7845 0.077(4) Uiso 1 2 i calc R . .
C13 C 0.3432(5) 0.3851(4) 0.8564(3) 0.0728(12) Uani 1 2 i d . . .
H13 H 0.3141 0.3128 0.8763 0.077(4) Uiso 1 2 i calc R . .
C14 C 0.4589(4) 0.3897(3) 0.8805(3) 0.0642(10) Uani 1 2 i d . . .
H14 H 0.5097 0.3209 0.9167 0.077(4) Uiso 1 2 i calc R . .
C15 C 0.5009(3) 0.4992(3) 0.8502(2) 0.0490(8) Uani 1 2 i d . . .
C16 C 0.6270(3) 0.5114(3) 0.8705(2) 0.0494(8) Uani 1 2 i d . . .
C17 C 0.7139(4) 0.4175(3) 0.9210(3) 0.0660(10) Uani 1 2 i d . . .
H17 H 0.6938 0.3415 0.9463 0.077(4) Uiso 1 2 i calc R . .
C18 C 0.8299(4) 0.4361(4) 0.9341(3) 0.0763(12) Uani 1 2 i d . . .
H18 H 0.8895 0.3727 0.9672 0.077(4) Uiso 1 2 i calc R . .
C19 C 0.8573(4) 0.5495(4) 0.8977(3) 0.0774(12) Uani 1 2 i d . . .
H19 H 0.9356 0.5641 0.9057 0.077(4) Uiso 1 2 i calc R . .
C20 C 0.7678(4) 0.6397(4) 0.8497(3) 0.0661(10) Uani 1 2 i d . . .
H20 H 0.7859 0.7169 0.8265 0.077(4) Uiso 1 2 i calc R . .
O1 O 0.5852(3) 0.9077(2) 0.7918(2) 0.0721(7) Uani 1 2 i d . . .
O2 O 0.4486(3) 0.8356(2) 0.9140(2) 0.0743(8) Uani 1 2 i d . . .
C21 C 0.5202(4) 0.9090(3) 0.8805(3) 0.0671(11) Uani 1 2 i d . . .
C22 C 0.5331(5) 1.0028(4) 0.9480(3) 0.0919(15) Uani 1 2 i d . . .
H22A H 0.6212 0.9941 0.9579 0.080(4) Uiso 1 2 i calc R . .
H22B H 0.5058 1.0830 0.9054 0.080(4) Uiso 1 2 i calc R . .
O3 O 0.8916(3) 0.1468(3) 0.7939(2) 0.0793(8) Uani 1 2 i d . . .
O4 O 0.9977(2) 0.2935(2) 0.7441(2) 0.0675(7) Uani 1 2 i d . . .
C23 C 0.9211(3) 0.2348(3) 0.7275(3) 0.0547(8) Uani 1 2 i d . . .
C24 C 0.8589(3) 0.2720(3) 0.6203(3) 0.0532(8) Uani 1 2 i d . . .
H24A H 0.8547 0.2001 0.5923 0.080(4) Uiso 1 2 i calc R . .
H24B H 0.9087 0.3197 0.5665 0.080(4) Uiso 1 2 i calc R . .
C25 C 0.7280(3) 0.3458(3) 0.6365(3) 0.0573(9) Uani 1 2 i d . . .
H25A H 0.6770 0.2945 0.6847 0.080(4) Uiso 1 2 i calc R . .
H25B H 0.7325 0.4116 0.6733 0.080(4) Uiso 1 2 i calc R . .
C26 C 0.6639(3) 0.3989(3) 0.5317(3) 0.0482(8) Uani 1 2 i d . . .
H26A H 0.6599 0.3336 0.4940 0.080(4) Uiso 1 2 i calc R . .
H26B H 0.7134 0.4519 0.4838 0.080(4) Uiso 1 2 i calc R . .
C27 C 0.5325(3) 0.4701(3) 0.5523(3) 0.0484(7) Uani 1 2 i d . . .
H27A H 0.5365 0.5324 0.5935 0.080(4) Uiso 1 2 i calc R . .
H27B H 0.4823 0.4158 0.5975 0.080(4) Uiso 1 2 i calc R . .
O5 O 1.1707(3) 0.1673(3) 0.8961(3) 0.0981(10) Uani 1 2 i d . . .
O6 O 0.9868(3) 0.5218(3) 0.6132(2) 0.0917(9) Uani 1 2 i d . . .
O7 O 0.8548(4) 0.0958(3) 1.0144(2) 0.1167(13) Uani 1 2 i d . . .
O8 O 0.8285(3) 0.9495(3) 0.7451(3) 0.1118(12) Uani 1 2 i d . . .
O9 O 1.0036(4) 0.2105(4) 1.1102(4) 0.1449(16) Uani 1 2 i d . . .
O10 O 1.0291(5) 0.7376(4) 0.6639(4) 0.168(2) Uani 1 2 i d . . .
H28A H 1.1113 0.2057 0.8542 0.050 Uiso 1 2 i d . . .
H28B H 1.1635 0.0936 0.9205 0.050 Uiso 1 2 i d . . .
H29A H 0.9904 0.4459 0.6621 0.050 Uiso 1 2 i d . . .
H29B H 0.9850 0.5037 0.5484 0.050 Uiso 1 2 i d . . .
H30A H 0.8794 0.1237 0.9413 0.050 Uiso 1 2 i d . . .
H30B H 0.8846 0.0088 1.0240 0.050 Uiso 1 2 i d . . .
H31A H 0.8462 1.0158 0.7621 0.050 Uiso 1 2 i d . . .
H31B H 0.7532 0.9758 0.7496 0.050 Uiso 1 2 i d . . .
H32A H 1.0600 0.1497 1.1442 0.050 Uiso 1 2 i d . . .
H32B H 0.9704 0.1646 1.0805 0.050 Uiso 1 2 i d . . .
H33A H 1.0161 0.7476 0.7287 0.050 Uiso 1 2 i d . . .
H33B H 0.9999 0.6823 0.6425 0.050 Uiso 1 2 i d . . .

loop_
_atom_site_aniso_label
_atom_site_aniso_U_11
_atom_site_aniso_U_22
_atom_site_aniso_U_33
_atom_site_aniso_U_23
_atom_site_aniso_U_13
_atom_site_aniso_U_12
Zn 0.0605(3) 0.0360(2) 0.0387(2) -0.00476(14) 0.00055(16) -0.01361(16)
N1 0.0505(16) 0.0358(13) 0.0393(13) -0.0041(10) 0.0040(12) -0.0128(12)
N2 0.0508(17) 0.0389(14) 0.0542(16) -0.0084(12) 0.0061(13) -0.0131(12)
C1 0.054(2) 0.0474(18) 0.063(2) -0.0117(16) 0.0105(17) -0.0158(16)
C2 0.071(3) 0.062(2) 0.077(3) -0.029(2) 0.032(2) -0.028(2)
C3 0.100(3) 0.068(2) 0.047(2) -0.0209(18) 0.022(2) -0.043(2)
C4 0.091(3) 0.0512(19) 0.0386(17) -0.0061(15) -0.0057(18) -0.029(2)
C5 0.058(2) 0.0339(15) 0.0391(15) -0.0068(12) -0.0026(14) -0.0202(14)
C6 0.057(2) 0.0290(14) 0.0520(18) -0.0071(13) -0.0099(16) -0.0150(14)
C7 0.068(3) 0.0446(19) 0.081(3) -0.0079(18) -0.028(2) -0.0102(18)
C8 0.065(3) 0.054(2) 0.139(5) -0.010(3) -0.039(3) -0.006(2)
C9 0.045(2) 0.049(2) 0.160(5) -0.023(3) 0.009(3) -0.0064(19)
C10 0.060(2) 0.0459(19) 0.091(3) -0.0137(19) 0.017(2) -0.0107(18)
N3 0.0673(19) 0.0410(14) 0.0378(13) -0.0084(11) 0.0054(13) -0.0182(13)
N4 0.0655(19) 0.0463(15) 0.0425(14) -0.0022(12) -0.0034(13) -0.0120(14)
C11 0.070(2) 0.055(2) 0.0515(19) -0.0100(16) 0.0073(18) -0.0235(18)
C12 0.080(3) 0.073(3) 0.065(2) -0.021(2) 0.014(2) -0.039(2)
C13 0.111(4) 0.054(2) 0.062(2) -0.0143(18) 0.018(2) -0.046(2)
C14 0.106(3) 0.0403(18) 0.0474(19) -0.0063(15) 0.004(2) -0.024(2)
C15 0.078(2) 0.0369(16) 0.0314(15) -0.0084(12) 0.0059(15) -0.0126(16)
C16 0.077(2) 0.0420(17) 0.0266(14) -0.0084(12) 0.0003(15) -0.0054(16)
C17 0.101(3) 0.046(2) 0.048(2) -0.0070(15) -0.016(2) -0.004(2)
C18 0.094(3) 0.065(3) 0.057(2) -0.0099(19) -0.018(2) 0.016(2)
C19 0.071(3) 0.099(3) 0.059(2) -0.013(2) -0.019(2) -0.004(2)
C20 0.072(3) 0.069(2) 0.055(2) -0.0019(18) -0.0077(19) -0.015(2)
O1 0.104(2) 0.0595(15) 0.0595(16) -0.0171(12) -0.0204(15) -0.0167(15)
O2 0.123(2) 0.0511(14) 0.0533(14) -0.0105(12) -0.0142(15) -0.0232(16)
C21 0.108(3) 0.0407(19) 0.057(2) -0.0111(17) -0.030(2) -0.009(2)
C22 0.140(5) 0.077(3) 0.074(3) -0.027(2) -0.001(3) -0.044(3)
O3 0.093(2) 0.0810(19) 0.0598(16) 0.0127(14) -0.0070(15) -0.0325(16)
O4 0.0717(18) 0.0664(16) 0.0648(16) -0.0020(12) -0.0149(14) -0.0183(14)
C23 0.052(2) 0.053(2) 0.053(2) -0.0087(16) 0.0026(16) -0.0011(17)
C24 0.055(2) 0.057(2) 0.0467(18) -0.0137(15) 0.0018(15) -0.0085(17)
C25 0.058(2) 0.063(2) 0.0478(19) -0.0093(16) 0.0017(16) -0.0077(18)
C26 0.054(2) 0.0447(17) 0.0488(18) -0.0114(14) -0.0017(15) -0.0139(15)
C27 0.053(2) 0.0466(17) 0.0479(17) -0.0083(14) -0.0038(15) -0.0139(15)
O5 0.087(2) 0.099(2) 0.109(2) 0.0167(19) -0.0395(19) -0.0345(19)
O6 0.139(3) 0.0670(18) 0.0723(18) -0.0066(14) -0.0121(18) -0.0303(19)
O7 0.177(4) 0.104(3) 0.0619(18) -0.0026(17) 0.014(2) -0.036(3)
O8 0.116(3) 0.095(2) 0.130(3) -0.002(2) -0.022(2) -0.042(2)
O9 0.159(4) 0.095(3) 0.193(4) -0.014(3) -0.062(3) -0.037(3)
O10 0.225(5) 0.143(4) 0.178(5) -0.078(3) 0.009(4) -0.094(4)

loop_
_geom_bond_atom_site_label_1
_geom_bond_atom_site_label_2
_geom_bond_distance
_geom_bond_site_symmetry_2
_geom_bond_publ_flag
Zn N2 2.105(3) . ?
Zn N4 2.112(3) . ?
Zn N1 2.126(2) . ?
Zn N3 2.137(3) . ?
Zn O1 2.188(2) . ?
Zn O2 2.252(2) . ?
Zn C21 2.545(3) . ?
N1 C1 1.327(4) . ?
N1 C5 1.337(4) . ?
N2 C10 1.336(4) . ?
N2 C6 1.340(4) . ?
C1 C2 1.386(5) . ?
C1 H1 0.9300 . ?
C2 C3 1.356(6) . ?
C2 H2 0.9300 . ?
C3 C4 1.375(5) . ?
C3 H3 0.9300 . ?
C4 C5 1.402(4) . ?
C4 H4 0.9300 . ?
C5 C6 1.481(4) . ?
C6 C7 1.379(5) . ?
C7 C8 1.363(6) . ?
C7 H7 0.9300 . ?
C8 C9 1.366(7) . ?
C8 H8 0.9300 . ?
C9 C10 1.376(6) . ?
C9 H9 0.9300 . ?
C10 H10 0.9300 . ?
N3 C11 1.332(4) . ?
N3 C15 1.343(4) . ?
N4 C20 1.340(5) . ?
N4 C16 1.346(4) . ?
C11 C12 1.385(5) . ?
C11 H11 0.9300 . ?
C12 C13 1.370(6) . ?
C12 H12 0.9300 . ?
C13 C14 1.352(6) . ?
C13 H13 0.9300 . ?
C14 C15 1.397(4) . ?
C14 H14 0.9300 . ?
C15 C16 1.475(5) . ?
C16 C17 1.376(5) . ?
C17 C18 1.367(6) . ?
C17 H17 0.9300 . ?
C18 C19 1.374(6) . ?
C18 H18 0.9300 . ?
C19 C20 1.358(5) . ?
C19 H19 0.9300 . ?
C20 H20 0.9300 . ?
O1 C21 1.243(5) . ?
O2 C21 1.251(5) . ?
C21 C22 1.529(5) . ?
C22 C22 1.404(8) 2_677 ?
C22 H22A 0.9700 . ?
C22 H22B 0.9700 . ?
O3 C23 1.246(4) . ?
O4 C23 1.241(4) . ?
C23 C24 1.513(5) . ?
C24 C25 1.515(5) . ?
C24 H24A 0.9700 . ?
C24 H24B 0.9700 . ?
C25 C26 1.511(5) . ?
C25 H25A 0.9700 . ?
C25 H25B 0.9700 . ?
C26 C27 1.517(5) . ?
C26 H26A 0.9700 . ?
C26 H26B 0.9700 . ?
C27 C27 1.525(6) 2_666 ?
C27 H27A 0.9700 . ?
C27 H27B 0.9700 . ?
O5 H28A 0.8690 . ?
O5 H28B 0.8560 . ?
O6 H29A 0.9535 . ?
O6 H29B 0.8749 . ?
O7 H30A 0.9303 . ?
O7 H30B 0.9683 . ?
O8 H31A 0.8942 . ?
O8 H31B 0.8154 . ?
O9 H32A 0.8978 . ?
O9 H32B 0.8595 . ?
O10 H33A 0.8289 . ?
O10 H33B 0.8665 . ?
